data_4508372
loop_
_publ_author_name
'Boone, Courtney'
'Korobkov, Ilia'
'Nikonov, Georgii I.'

_publ_contact_author
; Dr Georgii I. Nikonov
  Department of Chemistry, Brock University
  500 Glenridge Ave., St. Catharines, L2T 3H2, ON, Canada
;
_publ_section_title
;
 Unexpected Role of Zinc Hydride in Catalytic Hydrosilylation of Ketones
 and Nitriles
;
_journal_issue 10
_journal_name_full 'ACS Catalysis'
_journal_page_first 2336
_journal_paper_doi 10.1021/cs400581w
_journal_volume 3
_journal_year 2013
_chemical_formula_sum 'C36 H47 N3 Zn'
_chemical_formula_weight 587.14
_chemical_name_systematic
; 
 ? 
;
_space_group_IT_number 14
_symmetry_space_group_name_Hall '-P 2yn'
_symmetry_space_group_name_H-M 'P 1 21/n 1'
_atom_sites_solution_hydrogens geom
_atom_sites_solution_primary direct
_atom_sites_solution_secondary difmap
_audit_creation_method SHELXL-97
_cell_angle_alpha 90.00
_cell_angle_beta 93.9920(10)
_cell_angle_gamma 90.00
_cell_formula_units_Z 4
_cell_length_a 12.4548(3)
_cell_length_b 12.8516(3)
_cell_length_c 20.4735(5)
_cell_measurement_temperature 200(2)
_cell_volume 3269.12(14)
_computing_structure_refinement 'SHELXL-97 (Sheldrick, 1997)'
_computing_structure_solution 'SHELXS-97 (Sheldrick, 1990)'
_diffrn_ambient_temperature 200(2)
_diffrn_measured_fraction_theta_full 0.963
_diffrn_measured_fraction_theta_max 0.963
_diffrn_radiation_monochromator graphite
_diffrn_radiation_source 'fine-focus sealed tube'
_diffrn_radiation_type MoK\a
_diffrn_radiation_wavelength 0.71073
_diffrn_reflns_av_R_equivalents 0.0277
_diffrn_reflns_av_sigmaI/netI 0.0215
_diffrn_reflns_limit_h_max 16
_diffrn_reflns_limit_h_min -16
_diffrn_reflns_limit_k_max 15
_diffrn_reflns_limit_k_min -16
_diffrn_reflns_limit_l_max 27
_diffrn_reflns_limit_l_min -27
_diffrn_reflns_number 44540
_diffrn_reflns_theta_full 28.33
_diffrn_reflns_theta_max 28.33
_diffrn_reflns_theta_min 1.86
_exptl_absorpt_coefficient_mu 0.778
_exptl_absorpt_correction_T_max 0.9124
_exptl_absorpt_correction_T_min 0.8856
_exptl_crystal_density_diffrn 1.193
_exptl_crystal_density_method 'not measured'
_exptl_crystal_F_000 1256
_exptl_crystal_size_max 0.16
_exptl_crystal_size_mid 0.14
_exptl_crystal_size_min 0.12
_refine_diff_density_max 0.742
_refine_diff_density_min -0.296
_refine_diff_density_rms 0.053
_refine_ls_extinction_method none
_refine_ls_goodness_of_fit_ref 1.014
_refine_ls_hydrogen_treatment mixed
_refine_ls_matrix_type full
_refine_ls_number_parameters 361
_refine_ls_number_reflns 7847
_refine_ls_number_restraints 0
_refine_ls_restrained_S_all 1.014
_refine_ls_R_factor_all 0.0516
_refine_ls_R_factor_gt 0.0370
_refine_ls_shift/su_max 0.001
_refine_ls_shift/su_mean 0.000
_refine_ls_structure_factor_coef Fsqd
_refine_ls_weighting_details 'calc w=1/[\s^2^(Fo^2^)+(0.0656P)^2^+0.7863P] where P=(Fo^2^+2Fc^2^)/3'
_refine_ls_weighting_scheme calc
_refine_ls_wR_factor_gt 0.0986
_refine_ls_wR_factor_ref 0.1083
_reflns_number_gt 6245
_reflns_number_total 7847
_reflns_threshold_expression >2sigma(I)
_cod_data_source_file cs400581w_si_002.cif
_cod_data_source_block gn003
_cod_database_code 4508372

loop_
_symmetry_equiv_pos_as_xyz
'x, y, z'
'-x+1/2, y+1/2, -z+1/2'
'-x, -y, -z'
'x-1/2, -y-1/2, z-1/2'

loop_
_atom_site_label
_atom_site_type_symbol
_atom_site_fract_x
_atom_site_fract_y
_atom_site_fract_z
_atom_site_U_iso_or_equiv
_atom_site_adp_type
_atom_site_occupancy
_atom_site_symmetry_multiplicity
_atom_site_calc_flag
_atom_site_refinement_flags
Zn1 Zn 0.532194(15) 0.411171(15) 0.548279(9) 0.03082(8) Uani 1 1 d .
N1 N 0.62166(12) 0.28243(11) 0.53232(7) 0.0353(3) Uani 1 1 d .
N2 N 0.50323(11) 0.36761(12) 0.64139(6) 0.0334(3) Uani 1 1 d .
N3 N 0.58658(12) 0.55439(12) 0.52479(7) 0.0364(3) Uani 1 1 d .
C1 C 0.61106(16) 0.19617(14) 0.56690(9) 0.0407(4) Uani 1 1 d .
C2 C 0.55126(16) 0.18871(15) 0.62210(9) 0.0422(4) Uani 1 1 d .
H2A H 0.5375 0.1200 0.6364 0.051 Uiso 1 1 calc R
C3 C 0.50917(15) 0.26784(15) 0.65892(8) 0.0377(4) Uani 1 1 d .
C4 C 0.6674(3) 0.09642(16) 0.54925(12) 0.0632(7) Uani 1 1 d .
H4A H 0.7079 0.1083 0.5106 0.095 Uiso 1 1 calc R
H4B H 0.6138 0.0417 0.5398 0.095 Uiso 1 1 calc R
H4C H 0.7170 0.0749 0.5860 0.095 Uiso 1 1 calc R
C5 C 0.4692(2) 0.23243(18) 0.72396(10) 0.0533(5) Uani 1 1 d .
H5A H 0.4411 0.2924 0.7469 0.080 Uiso 1 1 calc R
H5B H 0.5289 0.2013 0.7509 0.080 Uiso 1 1 calc R
H5C H 0.4119 0.1808 0.7159 0.080 Uiso 1 1 calc R
C6 C 0.70044(16) 0.27775(15) 0.48400(9) 0.0423(4) Uani 1 1 d .
C7 C 0.6714(2) 0.23780(18) 0.42117(10) 0.0532(5) Uani 1 1 d .
C8 C 0.7542(2) 0.2257(2) 0.37888(12) 0.0752(8) Uani 1 1 d .
H8A H 0.7377 0.1983 0.3363 0.090 Uiso 1 1 calc R
C9 C 0.8587(2) 0.2524(3) 0.39746(13) 0.0893(10) Uani 1 1 d .
H9A H 0.9134 0.2418 0.3680 0.107 Uiso 1 1 calc R
C10 C 0.8845(2) 0.2941(3) 0.45771(12) 0.0722(8) Uani 1 1 d .
H10A H 0.9569 0.3133 0.4696 0.087 Uiso 1 1 calc R
C11 C 0.80617(17) 0.30889(19) 0.50210(10) 0.0507(5) Uani 1 1 d .
C12 C 0.5571(2) 0.20834(17) 0.39955(11) 0.0571(6) Uani 1 1 d .
H12A H 0.5123 0.2165 0.4379 0.068 Uiso 1 1 calc R
C13 C 0.5117(2) 0.2796(2) 0.34551(13) 0.0656(6) Uani 1 1 d .
H13A H 0.5187 0.3521 0.3600 0.098 Uiso 1 1 calc R
H13B H 0.4356 0.2632 0.3352 0.098 Uiso 1 1 calc R
H13C H 0.5515 0.2695 0.3064 0.098 Uiso 1 1 calc R
C14 C 0.5453(4) 0.0952(2) 0.37498(18) 0.0984(12) Uani 1 1 d .
H14A H 0.5740 0.0476 0.4093 0.148 Uiso 1 1 calc R
H14B H 0.5854 0.0864 0.3358 0.148 Uiso 1 1 calc R
H14C H 0.4691 0.0797 0.3642 0.148 Uiso 1 1 calc R
C15 C 0.83724(16) 0.3529(2) 0.56988(10) 0.0536(5) Uani 1 1 d .
H15A H 0.7697 0.3791 0.5879 0.064 Uiso 1 1 calc R
C16 C 0.8825(3) 0.2686(3) 0.61611(15) 0.0861(9) Uani 1 1 d .
H16A H 0.9011 0.2989 0.6594 0.129 Uiso 1 1 calc R
H16B H 0.9471 0.2386 0.5988 0.129 Uiso 1 1 calc R
H16C H 0.8284 0.2139 0.6199 0.129 Uiso 1 1 calc R
C17 C 0.9148(2) 0.4443(2) 0.56904(14) 0.0716(7) Uani 1 1 d .
H17A H 0.8840 0.4985 0.5397 0.107 Uiso 1 1 calc R
H17B H 0.9833 0.4207 0.5534 0.107 Uiso 1 1 calc R
H17C H 0.9271 0.4725 0.6134 0.107 Uiso 1 1 calc R
C18 C 0.47343(15) 0.43779(15) 0.69203(8) 0.0375(4) Uani 1 1 d .
C19 C 0.36400(17) 0.45487(18) 0.70159(10) 0.0474(5) Uani 1 1 d .
C20 C 0.3390(2) 0.5169(2) 0.75405(12) 0.0634(6) Uani 1 1 d .
H20A H 0.2657 0.5309 0.7608 0.076 Uiso 1 1 calc R
C21 C 0.4181(2) 0.5585(2) 0.79640(12) 0.0694(7) Uani 1 1 d .
H21A H 0.3990 0.5986 0.8328 0.083 Uiso 1 1 calc R
C22 C 0.5242(2) 0.5422(2) 0.78625(11) 0.0598(6) Uani 1 1 d .
H22A H 0.5781 0.5717 0.8157 0.072 Uiso 1 1 calc R
C23 C 0.55487(17) 0.48294(16) 0.73338(9) 0.0442(4) Uani 1 1 d .
C24 C 0.27662(18) 0.4072(2) 0.65601(11) 0.0566(6) Uani 1 1 d .
H24A H 0.3106 0.3485 0.6328 0.068 Uiso 1 1 calc R
C25 C 0.2366(3) 0.4831(3) 0.60453(14) 0.0819(8) Uani 1 1 d .
H25A H 0.2979 0.5125 0.5833 0.123 Uiso 1 1 calc R
H25B H 0.1971 0.5390 0.6248 0.123 Uiso 1 1 calc R
H25C H 0.1887 0.4473 0.5718 0.123 Uiso 1 1 calc R
C26 C 0.1822(3) 0.3610(3) 0.69006(16) 0.1027(13) Uani 1 1 d .
H26A H 0.1295 0.3321 0.6572 0.154 Uiso 1 1 calc R
H26B H 0.1481 0.4156 0.7148 0.154 Uiso 1 1 calc R
H26C H 0.2085 0.3057 0.7200 0.154 Uiso 1 1 calc R
C27 C 0.67343(17) 0.46512(18) 0.72298(10) 0.0505(5) Uani 1 1 d .
H27A H 0.6782 0.4468 0.6758 0.061 Uiso 1 1 calc R
C28 C 0.7209(2) 0.3747(3) 0.76294(18) 0.0867(9) Uani 1 1 d .
H28A H 0.6765 0.3126 0.7543 0.130 Uiso 1 1 calc R
H28B H 0.7225 0.3920 0.8096 0.130 Uiso 1 1 calc R
H28C H 0.7943 0.3612 0.7507 0.130 Uiso 1 1 calc R
C29 C 0.7424(2) 0.5621(2) 0.73629(15) 0.0733(7) Uani 1 1 d .
H29A H 0.7120 0.6202 0.7101 0.110 Uiso 1 1 calc R
H29B H 0.8159 0.5485 0.7245 0.110 Uiso 1 1 calc R
H29C H 0.7434 0.5799 0.7829 0.110 Uiso 1 1 calc R
C30 C 0.66850(15) 0.59988(15) 0.55161(10) 0.0421(4) Uani 1 1 d .
H30A H 0.7038 0.5648 0.5879 0.050 Uiso 1 1 calc R
C31 C 0.71685(15) 0.70153(15) 0.53360(10) 0.0436(4) Uani 1 1 d .
C32 C 0.67637(19) 0.76129(18) 0.48140(11) 0.0539(5) Uani 1 1 d .
H32A H 0.6127 0.7397 0.4569 0.065 Uiso 1 1 calc R
C33 C 0.7271(2) 0.85191(19) 0.46424(14) 0.0666(6) Uani 1 1 d .
H33A H 0.6988 0.8911 0.4276 0.080 Uiso 1 1 calc R
C34 C 0.8184(2) 0.88592(19) 0.49990(16) 0.0671(7) Uani 1 1 d .
H34A H 0.8541 0.9475 0.4877 0.081 Uiso 1 1 calc R
C35 C 0.85686(19) 0.8286(2) 0.55369(16) 0.0717(8) Uani 1 1 d .
H35A H 0.9184 0.8521 0.5796 0.086 Uiso 1 1 calc R
C36 C 0.80695(18) 0.73801(19) 0.56996(14) 0.0619(6) Uani 1 1 d .
H36A H 0.8348 0.6995 0.6070 0.074 Uiso 1 1 calc R

loop_
_atom_site_aniso_label
_atom_site_aniso_U_11
_atom_site_aniso_U_22
_atom_site_aniso_U_33
_atom_site_aniso_U_23
_atom_site_aniso_U_13
_atom_site_aniso_U_12
Zn1 0.03642(12) 0.02838(12) 0.02763(11) 0.00251(7) 0.00203(7) -0.00070(8)
N1 0.0460(8) 0.0294(7) 0.0309(7) 0.0036(6) 0.0047(6) 0.0032(6)
N2 0.0408(7) 0.0329(8) 0.0263(6) 0.0010(6) 0.0006(5) -0.0030(6)
N3 0.0408(8) 0.0335(8) 0.0347(7) 0.0024(6) 0.0024(6) -0.0005(6)
C1 0.0569(11) 0.0287(9) 0.0361(9) 0.0017(7) 0.0015(8) 0.0030(8)
C2 0.0589(11) 0.0294(9) 0.0381(9) 0.0078(7) 0.0020(8) -0.0053(8)
C3 0.0445(9) 0.0385(10) 0.0299(8) 0.0065(7) 0.0007(7) -0.0052(8)
C4 0.103(2) 0.0349(11) 0.0529(13) 0.0071(9) 0.0178(13) 0.0196(11)
C5 0.0716(14) 0.0503(12) 0.0395(10) 0.0139(9) 0.0143(9) -0.0002(10)
C6 0.0528(11) 0.0399(10) 0.0352(9) 0.0073(8) 0.0097(8) 0.0150(8)
C7 0.0738(14) 0.0487(12) 0.0379(10) 0.0023(9) 0.0099(9) 0.0182(11)
C8 0.091(2) 0.095(2) 0.0412(12) -0.0046(12) 0.0145(12) 0.0368(16)
C9 0.0766(18) 0.140(3) 0.0543(14) 0.0142(16) 0.0289(13) 0.0486(19)
C10 0.0533(13) 0.110(2) 0.0550(13) 0.0183(14) 0.0164(10) 0.0302(14)
C11 0.0487(11) 0.0628(13) 0.0415(10) 0.0158(9) 0.0104(8) 0.0170(10)
C12 0.0839(16) 0.0457(12) 0.0418(10) -0.0043(9) 0.0059(10) -0.0026(11)
C13 0.0784(16) 0.0532(14) 0.0636(14) 0.0030(11) -0.0065(12) 0.0029(12)
C14 0.159(4) 0.0450(15) 0.088(2) -0.0031(14) -0.019(2) -0.0089(17)
C15 0.0408(10) 0.0750(16) 0.0450(11) 0.0150(10) 0.0032(8) 0.0030(10)
C16 0.0853(19) 0.100(2) 0.0699(17) 0.0375(16) -0.0193(14) -0.0042(17)
C17 0.0511(13) 0.0913(19) 0.0720(16) 0.0226(15) 0.0009(12) -0.0055(13)
C18 0.0475(10) 0.0391(9) 0.0259(8) 0.0021(7) 0.0034(7) 0.0004(8)
C19 0.0509(11) 0.0530(12) 0.0390(10) 0.0058(9) 0.0071(8) 0.0039(9)
C20 0.0685(15) 0.0680(16) 0.0565(13) 0.0001(12) 0.0239(12) 0.0138(12)
C21 0.093(2) 0.0690(16) 0.0480(13) -0.0159(12) 0.0185(13) 0.0117(14)
C22 0.0837(17) 0.0561(14) 0.0391(10) -0.0138(10) 0.0008(10) 0.0000(12)
C23 0.0594(12) 0.0401(10) 0.0324(9) -0.0028(7) -0.0011(8) 0.0008(9)
C24 0.0444(11) 0.0763(17) 0.0493(12) 0.0121(11) 0.0052(9) -0.0002(10)
C25 0.0831(18) 0.095(2) 0.0664(16) 0.0297(15) -0.0066(14) -0.0085(16)
C26 0.0815(19) 0.153(3) 0.0715(18) 0.045(2) -0.0059(15) -0.045(2)
C27 0.0528(11) 0.0537(13) 0.0434(10) -0.0067(9) -0.0084(9) -0.0032(10)
C28 0.0693(17) 0.0815(19) 0.106(2) 0.0197(18) -0.0163(16) 0.0107(16)
C29 0.0680(16) 0.0767(18) 0.0724(17) -0.0130(14) -0.0138(13) -0.0175(13)
C30 0.0399(9) 0.0430(11) 0.0423(10) 0.0009(8) -0.0046(7) -0.0022(8)
C31 0.0424(10) 0.0386(10) 0.0500(11) -0.0038(8) 0.0032(8) -0.0028(8)
C32 0.0601(12) 0.0488(12) 0.0519(12) 0.0037(10) -0.0018(9) -0.0161(10)
C33 0.0766(16) 0.0469(14) 0.0771(16) 0.0079(12) 0.0105(13) -0.0119(12)
C34 0.0597(14) 0.0361(11) 0.108(2) -0.0063(13) 0.0226(14) -0.0105(10)
C35 0.0469(12) 0.0481(14) 0.119(2) -0.0102(15) -0.0050(13) -0.0094(11)
C36 0.0484(12) 0.0496(13) 0.0853(17) -0.0029(12) -0.0117(11) -0.0059(10)

loop_
_atom_type_symbol
_atom_type_description
_atom_type_scat_dispersion_real
_atom_type_scat_dispersion_imag
_atom_type_scat_source
C C 0.0033 0.0016 'International Tables Vol C Tables 4.2.6.8 and 6.1.1.4'
H H 0.0000 0.0000 'International Tables Vol C Tables 4.2.6.8 and 6.1.1.4'
N N 0.0061 0.0033 'International Tables Vol C Tables 4.2.6.8 and 6.1.1.4'
Zn Zn 0.2839 1.4301 'International Tables Vol C Tables 4.2.6.8 and 6.1.1.4'

loop_
_geom_angle_atom_site_label_1
_geom_angle_atom_site_label_2
_geom_angle_atom_site_label_3
_geom_angle
_geom_angle_site_symmetry_1
_geom_angle_site_symmetry_3
N3 Zn1 N1 120.25(6) . .
N3 Zn1 N2 123.57(6) . .
N1 Zn1 N2 93.51(6) . .
N3 Zn1 N3 82.46(6) . 3_666
N1 Zn1 N3 115.36(6) . 3_666
N2 Zn1 N3 124.56(6) . 3_666
N3 Zn1 Zn1 41.80(4) . 3_666
N1 Zn1 Zn1 128.25(4) . 3_666
N2 Zn1 Zn1 138.15(4) . 3_666
N3 Zn1 Zn1 40.66(4) 3_666 3_666
C1 N1 C6 115.40(15) . .
C1 N1 Zn1 121.19(12) . .
C6 N1 Zn1 123.41(11) . .
C3 N2 C18 114.87(14) . .
C3 N2 Zn1 120.33(12) . .
C18 N2 Zn1 124.78(11) . .
C30 N3 Zn1 125.96(13) . .
C30 N3 Zn1 136.49(14) . 3_666
Zn1 N3 Zn1 97.54(6) . 3_666
N1 C1 C2 124.51(17) . .
N1 C1 C4 120.92(17) . .
C2 C1 C4 114.56(17) . .
C3 C2 C1 129.04(17) . .
N2 C3 C2 125.03(16) . .
N2 C3 C5 120.51(17) . .
C2 C3 C5 114.46(17) . .
C11 C6 C7 121.48(18) . .
C11 C6 N1 118.58(17) . .
C7 C6 N1 119.87(19) . .
C8 C7 C6 116.8(2) . .
C8 C7 C12 120.7(2) . .
C6 C7 C12 122.42(19) . .
C9 C8 C7 121.7(2) . .
C10 C9 C8 120.6(2) . .
C9 C10 C11 120.8(3) . .
C10 C11 C6 118.5(2) . .
C10 C11 C15 120.0(2) . .
C6 C11 C15 121.43(17) . .
C7 C12 C13 111.0(2) . .
C7 C12 C14 113.5(3) . .
C13 C12 C14 108.0(2) . .
C16 C15 C17 110.4(2) . .
C16 C15 C11 111.2(2) . .
C17 C15 C11 113.43(19) . .
C23 C18 C19 121.26(18) . .
C23 C18 N2 118.79(16) . .
C19 C18 N2 119.84(17) . .
C20 C19 C18 117.9(2) . .
C20 C19 C24 121.3(2) . .
C18 C19 C24 120.86(19) . .
C21 C20 C19 121.4(2) . .
C22 C21 C20 120.1(2) . .
C21 C22 C23 121.3(2) . .
C22 C23 C18 117.9(2) . .
C22 C23 C27 120.65(19) . .
C18 C23 C27 121.42(17) . .
C25 C24 C19 111.1(2) . .
C25 C24 C26 110.2(2) . .
C19 C24 C26 114.8(2) . .
C28 C27 C23 112.6(2) . .
C28 C27 C29 109.6(2) . .
C23 C27 C29 113.0(2) . .
N3 C30 C31 128.46(18) . .
C32 C31 C36 117.8(2) . .
C32 C31 C30 122.99(18) . .
C36 C31 C30 119.24(19) . .
C33 C32 C31 121.1(2) . .
C34 C33 C32 120.5(3) . .
C33 C34 C35 118.7(2) . .
C36 C35 C34 120.5(2) . .
C35 C36 C31 121.4(2) . .

loop_
_geom_bond_atom_site_label_1
_geom_bond_atom_site_label_2
_geom_bond_distance
_geom_bond_site_symmetry_2
Zn1 N3 2.0305(15) .
Zn1 N1 2.0338(14) .
Zn1 N2 2.0429(14) .
Zn1 N3 2.0770(15) 3_666
Zn1 Zn1 3.0893(4) 3_666
N1 C1 1.327(2) .
N1 C6 1.442(2) .
N2 C3 1.332(2) .
N2 C18 1.442(2) .
N3 C30 1.267(2) .
N3 Zn1 2.0770(15) 3_666
C1 C2 1.399(3) .
C1 C4 1.517(3) .
C2 C3 1.390(3) .
C3 C5 1.523(2) .
C6 C11 1.401(3) .
C6 C7 1.409(3) .
C7 C8 1.401(3) .
C7 C12 1.510(4) .
C8 C9 1.373(5) .
C9 C10 1.363(4) .
C10 C11 1.392(3) .
C11 C15 1.523(3) .
C12 C13 1.515(3) .
C12 C14 1.542(3) .
C15 C16 1.521(3) .
C15 C17 1.521(4) .
C18 C23 1.401(3) .
C18 C19 1.407(3) .
C19 C20 1.390(3) .
C19 C24 1.513(3) .
C20 C21 1.374(4) .
C21 C22 1.368(4) .
C22 C23 1.398(3) .
C23 C27 1.524(3) .
C24 C25 1.496(4) .
C24 C26 1.528(4) .
C27 C28 1.517(4) .
C27 C29 1.527(3) .
C30 C31 1.495(3) .
C31 C32 1.382(3) .
C31 C36 1.385(3) .
C32 C33 1.382(3) .
C33 C34 1.379(4) .
C34 C35 1.383(4) .
C35 C36 1.372(4) .

loop_
_geom_torsion_atom_site_label_1
_geom_torsion_atom_site_label_2
_geom_torsion_atom_site_label_3
_geom_torsion_atom_site_label_4
_geom_torsion
_geom_torsion_site_symmetry_1
_geom_torsion_site_symmetry_4
N3 Zn1 N1 C1 155.05(14) . .
N2 Zn1 N1 C1 22.43(15) . .
N3 Zn1 N1 C1 -108.73(14) 3_666 .
Zn1 Zn1 N1 C1 -154.68(12) 3_666 .
N3 Zn1 N1 C6 -24.50(17) . .
N2 Zn1 N1 C6 -157.12(15) . .
N3 Zn1 N1 C6 71.72(16) 3_666 .
Zn1 Zn1 N1 C6 25.77(17) 3_666 .
N3 Zn1 N2 C3 -153.54(13) . .
N1 Zn1 N2 C3 -23.26(14) . .
N3 Zn1 N2 C3 101.04(14) 3_666 .
Zn1 Zn1 N2 C3 153.34(11) 3_666 .
N3 Zn1 N2 C18 27.82(16) . .
N1 Zn1 N2 C18 158.10(14) . .
N3 Zn1 N2 C18 -77.60(15) 3_666 .
Zn1 Zn1 N2 C18 -25.30(17) 3_666 .
N1 Zn1 N3 C30 -65.98(18) . .
N2 Zn1 N3 C30 52.19(18) . .
N3 Zn1 N3 C30 179.0(2) 3_666 .
Zn1 Zn1 N3 C30 179.0(2) 3_666 .
N1 Zn1 N3 Zn1 115.02(6) . 3_666
N2 Zn1 N3 Zn1 -126.80(6) . 3_666
N3 Zn1 N3 Zn1 0.0 3_666 3_666
C6 N1 C1 C2 170.33(19) . .
Zn1 N1 C1 C2 -9.3(3) . .
C6 N1 C1 C4 -8.1(3) . .
Zn1 N1 C1 C4 172.29(17) . .
N1 C1 C2 C3 -13.1(3) . .
C4 C1 C2 C3 165.4(2) . .
C18 N2 C3 C2 -170.02(18) . .
Zn1 N2 C3 C2 11.2(2) . .
C18 N2 C3 C5 9.4(2) . .
Zn1 N2 C3 C5 -169.39(14) . .
C1 C2 C3 N2 11.9(3) . .
C1 C2 C3 C5 -167.5(2) . .
C1 N1 C6 C11 -91.4(2) . .
Zn1 N1 C6 C11 88.21(19) . .
C1 N1 C6 C7 85.6(2) . .
Zn1 N1 C6 C7 -94.8(2) . .
C11 C6 C7 C8 3.2(3) . .
N1 C6 C7 C8 -173.7(2) . .
C11 C6 C7 C12 -177.2(2) . .
N1 C6 C7 C12 5.9(3) . .
C6 C7 C8 C9 -0.6(4) . .
C12 C7 C8 C9 179.7(3) . .
C7 C8 C9 C10 -1.5(5) . .
C8 C9 C10 C11 1.1(5) . .
C9 C10 C11 C6 1.4(4) . .
C9 C10 C11 C15 178.4(3) . .
C7 C6 C11 C10 -3.6(3) . .
N1 C6 C11 C10 173.3(2) . .
C7 C6 C11 C15 179.48(19) . .
N1 C6 C11 C15 -3.6(3) . .
C8 C7 C12 C13 -66.9(3) . .
C6 C7 C12 C13 113.4(2) . .
C8 C7 C12 C14 55.0(3) . .
C6 C7 C12 C14 -124.7(3) . .
C10 C11 C15 C16 -81.6(3) . .
C6 C11 C15 C16 95.3(3) . .
C10 C11 C15 C17 43.6(3) . .
C6 C11 C15 C17 -139.6(2) . .
C3 N2 C18 C23 90.6(2) . .
Zn1 N2 C18 C23 -90.65(19) . .
C3 N2 C18 C19 -85.6(2) . .
Zn1 N2 C18 C19 93.11(19) . .
C23 C18 C19 C20 -0.9(3) . .
N2 C18 C19 C20 175.25(19) . .
C23 C18 C19 C24 179.00(19) . .
N2 C18 C19 C24 -4.9(3) . .
C18 C19 C20 C21 -1.6(3) . .
C24 C19 C20 C21 178.5(2) . .
C19 C20 C21 C22 2.3(4) . .
C20 C21 C22 C23 -0.4(4) . .
C21 C22 C23 C18 -2.0(3) . .
C21 C22 C23 C27 -179.7(2) . .
C19 C18 C23 C22 2.6(3) . .
N2 C18 C23 C22 -173.57(19) . .
C19 C18 C23 C27 -179.67(19) . .
N2 C18 C23 C27 4.2(3) . .
C20 C19 C24 C25 82.9(3) . .
C18 C19 C24 C25 -97.0(3) . .
C20 C19 C24 C26 -43.0(4) . .
C18 C19 C24 C26 137.1(3) . .
C22 C23 C27 C28 84.3(3) . .
C18 C23 C27 C28 -93.4(3) . .
C22 C23 C27 C29 -40.6(3) . .
C18 C23 C27 C29 141.7(2) . .
Zn1 N3 C30 C31 175.37(15) . .
Zn1 N3 C30 C31 -6.1(3) 3_666 .
N3 C30 C31 C32 -1.2(3) . .
N3 C30 C31 C36 179.5(2) . .
C36 C31 C32 C33 2.9(4) . .
C30 C31 C32 C33 -176.4(2) . .
C31 C32 C33 C34 -1.4(4) . .
C32 C33 C34 C35 -1.1(4) . .
C33 C34 C35 C36 2.0(4) . .
C34 C35 C36 C31 -0.3(4) . .
C32 C31 C36 C35 -2.1(4) . .
C30 C31 C36 C35 177.2(2) . .
